data_1523449
loop_
_publ_author_name
'Debray, D.'
'Sougi, M.'

_publ_section_title
;
 Magnetic structure of NdZn2
;
_journal_name_full 'Journal of Chemical Physics'
_journal_page_first 1783
_journal_page_last 1786
_journal_volume 58
_journal_year 1973
_chemical_formula_sum 'Nd Zn2'
_space_group_IT_number 74
_symmetry_space_group_name_Hall '-I 2b 2'
_symmetry_space_group_name_H-M 'I m m a'
_cell_angle_alpha 90
_cell_angle_beta 90
_cell_angle_gamma 90
_cell_formula_units_Z 4
_cell_length_a 4.597
_cell_length_b 7.408
_cell_length_c 7.555
_cell_volume 257.282
_citation_journal_id_ASTM JCPSA6
_cod_data_source_file Debray_JCPSA6_1973_1449.cif
_cod_data_source_block Nd1Zn2
_cod_original_cell_volume 257.2823
_cod_original_formula_sum 'Nd1 Zn2'
_cod_database_code 1523449

loop_
_symmetry_equiv_pos_as_xyz
x,y,z
-x,-y+1/2,z
x,-y,-z
-x,y+1/2,-z
-x,-y,-z
x,y-1/2,-z
-x,y,z
x,-y-1/2,z
x+1/2,y+1/2,z+1/2
-x+1/2,-y+1,z+1/2
x+1/2,-y+1/2,-z+1/2
-x+1/2,y+1,-z+1/2
-x+1/2,-y+1/2,-z+1/2
x+1/2,y,-z+1/2
-x+1/2,y+1/2,z+1/2
x+1/2,-y,z+1/2

loop_
_atom_site_label
_atom_site_type_symbol
_atom_site_fract_x
_atom_site_fract_y
_atom_site_fract_z
_atom_site_occupancy
_atom_site_U_iso_or_equiv
Zn1 Zn 0 0.051 0.159 1 0.0
Nd1 Nd 0 0.25 0.547 1 0.0
